data_7234845
loop_
_publ_author_name
'Parra-Mu\~noz, Nicole'
'Hidalgo, Paulina I.'
'Ripoll, Gerardo'
'Belmar, Julio'
'Pas\'an, Jorge'
'Jim\'enez, Claudio A.'

_publ_section_title
;
 Influence of counterions on the supramolecular frameworks of
 isoquinoline-based silver(i) complexes
;
_journal_issue 1
_journal_name_full CrystEngComm
_journal_page_first 95
_journal_page_last 104
_journal_paper_doi 10.1039/C9CE01411J
_journal_volume 22
_journal_year 2020
_chemical_formula_moiety 'C24 H22 N4 O2 Ag, N O3'
_chemical_formula_sum 'C24 H22 Ag N5 O5'
_chemical_formula_weight 568.33
_space_group_crystal_system monoclinic
_space_group_IT_number 14
_space_group_name_Hall '-P 2yn'
_space_group_name_H-M_alt 'P 1 21/n 1'
_symmetry_space_group_name_Hall '-P 2yn'
_symmetry_space_group_name_H-M 'P 1 21/n 1'
_atom_sites_solution_hydrogens geom
_audit_creation_method SHELXL-2013
_audit_update_record
;
2019-10-18 deposited with the CCDC.    2019-10-23 downloaded from the CCDC.
;
_cell_angle_alpha 90
_cell_angle_beta 91.472(2)
_cell_angle_gamma 90
_cell_formula_units_Z 4
_cell_length_a 7.2584(2)
_cell_length_b 14.4126(3)
_cell_length_c 21.3749(5)
_cell_measurement_reflns_used 3365
_cell_measurement_temperature 293(2)
_cell_measurement_theta_max 69.9460
_cell_measurement_theta_min 3.6240
_cell_volume 2235.34(9)
_computing_cell_refinement 'CrysAlisPro 1.171.38.43 (Rigaku OD, 2015)'
_computing_data_collection 'CrysAlisPro 1.171.38.43 (Rigaku OD, 2015)'
_computing_data_reduction 'CrysAlisPro 1.171.38.43 (Rigaku OD, 2015)'
_computing_structure_refinement 'SHELXL-2013 (Sheldrick, 2013)'
_computing_structure_solution 'SHELXS-2013 (Sheldrick, 2013)'
_diffrn_ambient_temperature 293(2)
_diffrn_detector 'CCD plate'
_diffrn_detector_area_resol_mean 10.5953
_diffrn_detector_type Atlas
_diffrn_measured_fraction_theta_full 0.969
_diffrn_measured_fraction_theta_max 0.919
_diffrn_measurement_device 'four-circle diffractometer'
_diffrn_measurement_device_type 'SuperNova, Dual, Cu at zero, Atlas'
_diffrn_measurement_method '\w scans'
_diffrn_radiation_monochromator mirror
_diffrn_radiation_probe x-ray
_diffrn_radiation_type 'Cu K\a'
_diffrn_radiation_wavelength 1.54184
_diffrn_reflns_av_R_equivalents 0.0209
_diffrn_reflns_av_unetI/netI 0.0278
_diffrn_reflns_Laue_measured_fraction_full 0.969
_diffrn_reflns_Laue_measured_fraction_max 0.919
_diffrn_reflns_limit_h_max 8
_diffrn_reflns_limit_h_min -7
_diffrn_reflns_limit_k_max 17
_diffrn_reflns_limit_k_min -12
_diffrn_reflns_limit_l_max 25
_diffrn_reflns_limit_l_min -18
_diffrn_reflns_number 7502
_diffrn_reflns_point_group_measured_fraction_full 0.969
_diffrn_reflns_point_group_measured_fraction_max 0.919
_diffrn_reflns_theta_full 67.684
_diffrn_reflns_theta_max 70.183
_diffrn_reflns_theta_min 3.699
_diffrn_source 'sealed X-ray tube'
_diffrn_source_type 'SuperNova (Cu) X-ray Source'
_exptl_absorpt_coefficient_mu 7.651
_exptl_absorpt_correction_T_max 0.787
_exptl_absorpt_correction_T_min 0.411
_exptl_absorpt_correction_type gaussian
_exptl_absorpt_process_details
;
CrysAlisPro 1.171.38.43 (Rigaku Oxford Diffraction, 2015)
Numerical absorption correction based on gaussian integration over
            a multifaceted crystal model
Empirical absorption correction using spherical harmonics,
 implemented in SCALE3 ABSPACK scaling algorithm.
;
_exptl_crystal_colour colourless
_exptl_crystal_density_diffrn 1.689
_exptl_crystal_description needle
_exptl_crystal_F_000 1152
_exptl_crystal_size_max 0.252
_exptl_crystal_size_mid 0.055
_exptl_crystal_size_min 0.041
_refine_diff_density_max 0.523
_refine_diff_density_min -0.368
_refine_diff_density_rms 0.055
_refine_ls_extinction_method none
_refine_ls_goodness_of_fit_ref 1.033
_refine_ls_hydrogen_treatment constr
_refine_ls_matrix_type full
_refine_ls_number_parameters 318
_refine_ls_number_reflns 3908
_refine_ls_number_restraints 0
_refine_ls_restrained_S_all 1.033
_refine_ls_R_factor_all 0.0385
_refine_ls_R_factor_gt 0.0312
_refine_ls_shift/su_max 0.002
_refine_ls_shift/su_mean 0.000
_refine_ls_structure_factor_coef Fsqd
_refine_ls_weighting_details 'w=1/[\s^2^(Fo^2^)+(0.0421P)^2^+0.8000P] where P=(Fo^2^+2Fc^2^)/3'
_refine_ls_weighting_scheme calc
_refine_ls_wR_factor_gt 0.0766
_refine_ls_wR_factor_ref 0.0806
_reflns_Friedel_coverage 0.000
_reflns_number_gt 3355
_reflns_number_total 3908
_reflns_threshold_expression 'I > 2\s(I)'
_cod_data_source_file c9ce01411j2.cif
_cod_data_source_block compound_C2Me_Ag_NO3_1(prime)b
_cod_depositor_comments
;Adding full bibliography for 7234842--7234848.cif.

 Adding full bibliography for 7234842--7234848.cif.
;
_cod_database_code 7234845
_shelx_space_group_comment
;
The symmetry employed for this shelxl refinement is uniquely defined
by the following loop, which should always be used as a source of
symmetry information in preference to the above space-group names.
They are only intended as comments.
;
_shelxl_version_number 2013-4

loop_
_space_group_symop_operation_xyz
'x, y, z'
'-x+1/2, y+1/2, -z+1/2'
'-x, -y, -z'
'x-1/2, -y-1/2, z-1/2'

loop_
_atom_site_label
_atom_site_type_symbol
_atom_site_fract_x
_atom_site_fract_y
_atom_site_fract_z
_atom_site_U_iso_or_equiv
_atom_site_adp_type
_atom_site_occupancy
_atom_site_site_symmetry_order
_atom_site_calc_flag
_atom_site_refinement_flags_posn
_atom_site_refinement_flags_adp
Ag1 Ag 0.53355(3) 0.70794(2) 0.56220(2) 0.05221(10) Uani 1 1 d . .
C1 C 0.4824(4) 0.56979(17) 0.68131(12) 0.0365(5) Uani 1 1 d . .
C2 C 0.3790(3) 0.52944(17) 0.62490(12) 0.0343(5) Uani 1 1 d . .
C3 C 0.2775(4) 0.44608(18) 0.63030(13) 0.0369(5) Uani 1 1 d . .
C4 C 0.2649(4) 0.3959(2) 0.68659(15) 0.0469(7) Uani 1 1 d . .
H4 H 0.3223 0.4181 0.7230 0.056 Uiso 1 1 calc R U
C5 C 0.1684(5) 0.3144(2) 0.68778(19) 0.0586(8) Uani 1 1 d . .
H5 H 0.1626 0.2808 0.7248 0.070 Uiso 1 1 calc R U
C6 C 0.0779(5) 0.2812(2) 0.6335(2) 0.0605(9) Uani 1 1 d . .
H6 H 0.0113 0.2262 0.6353 0.073 Uiso 1 1 calc R U
C7 C 0.0859(4) 0.3275(2) 0.57867(18) 0.0542(8) Uani 1 1 d . .
H7 H 0.0251 0.3042 0.5432 0.065 Uiso 1 1 calc R U
C8 C 0.1870(4) 0.41215(19) 0.57503(14) 0.0423(6) Uani 1 1 d . .
C9 C 0.2027(4) 0.4633(2) 0.51987(14) 0.0464(7) Uani 1 1 d . .
H9 H 0.1473 0.4420 0.4829 0.056 Uiso 1 1 calc R U
C10 C 0.2985(4) 0.5438(2) 0.52027(13) 0.0445(6) Uani 1 1 d . .
H10 H 0.3036 0.5778 0.4834 0.053 Uiso 1 1 calc R U
C11 C 0.7312(4) 0.45920(19) 0.65754(14) 0.0429(6) Uani 1 1 d . .
H11A H 0.8021 0.4891 0.6260 0.064 Uiso 1 1 calc R U
H11B H 0.6373 0.4216 0.6378 0.064 Uiso 1 1 calc R U
H11C H 0.8106 0.4208 0.6831 0.064 Uiso 1 1 calc R U
C12 C 0.7525(4) 0.56201(19) 0.75091(12) 0.0417(6) Uani 1 1 d . .
H12A H 0.7839 0.5095 0.7775 0.050 Uiso 1 1 calc R U
H12B H 0.6771 0.6040 0.7748 0.050 Uiso 1 1 calc R U
C13 C 0.9282(4) 0.61157(19) 0.73343(13) 0.0429(6) Uani 1 1 d . .
H13A H 1.0006 0.6246 0.7712 0.051 Uiso 1 1 calc R U
H13B H 1.0003 0.5710 0.7074 0.051 Uiso 1 1 calc R U
C14 C 0.8192(5) 0.7742(2) 0.73696(15) 0.0531(8) Uani 1 1 d . .
H14A H 0.8570 0.8324 0.7197 0.080 Uiso 1 1 calc R U
H14B H 0.8649 0.7691 0.7794 0.080 Uiso 1 1 calc R U
H14C H 0.6870 0.7708 0.7362 0.080 Uiso 1 1 calc R U
C15 C 0.9242(4) 0.70443(17) 0.63861(13) 0.0361(5) Uani 1 1 d . .
C16 C 0.8993(4) 0.79963(17) 0.60951(13) 0.0384(6) Uani 1 1 d . .
C17 C 1.0428(4) 0.86552(19) 0.61546(13) 0.0436(6) Uani 1 1 d . .
C18 C 1.2155(5) 0.8448(2) 0.64453(15) 0.0526(7) Uani 1 1 d . .
H18 H 1.2397 0.7857 0.6601 0.063 Uiso 1 1 calc R U
C19 C 1.3461(6) 0.9129(3) 0.64932(18) 0.0703(11) Uani 1 1 d . .
H19 H 1.4594 0.8995 0.6685 0.084 Uiso 1 1 calc R U
C20 C 1.3137(7) 1.0017(3) 0.62622(19) 0.0789(13) Uani 1 1 d . .
H20 H 1.4051 1.0467 0.6304 0.095 Uiso 1 1 calc R U
C21 C 1.1502(7) 1.0235(2) 0.59767(18) 0.0730(12) Uani 1 1 d . .
H21 H 1.1306 1.0833 0.5825 0.088 Uiso 1 1 calc R U
C22 C 1.0082(5) 0.9556(2) 0.59067(15) 0.0532(8) Uani 1 1 d . .
C23 C 0.8381(6) 0.9713(2) 0.56016(18) 0.0630(9) Uani 1 1 d . .
H23 H 0.8105 1.0297 0.5440 0.076 Uiso 1 1 calc R U
C24 C 0.7132(5) 0.9016(2) 0.55405(17) 0.0575(8) Uani 1 1 d . .
H24 H 0.6039 0.9129 0.5317 0.069 Uiso 1 1 calc R U
N1 N 0.6455(3) 0.52927(15) 0.69646(10) 0.0369(5) Uani 1 1 d . .
N2 N 0.3886(3) 0.57750(16) 0.57268(10) 0.0387(5) Uani 1 1 d . .
N3 N 0.8929(3) 0.69851(14) 0.69993(11) 0.0391(5) Uani 1 1 d . .
N4 N 0.7415(4) 0.81542(16) 0.57939(12) 0.0448(5) Uani 1 1 d . .
O1 O 0.4162(3) 0.63438(16) 0.70951(11) 0.0566(6) Uani 1 1 d . .
O2 O 0.9751(3) 0.63978(14) 0.60610(10) 0.0507(5) Uani 1 1 d . .
N5 N 0.3756(4) 0.78687(17) 0.43703(13) 0.0492(6) Uani 1 1 d . .
O3 O 0.3333(5) 0.8260(2) 0.38767(13) 0.0765(8) Uani 1 1 d . .
O4 O 0.3143(5) 0.8131(2) 0.48721(13) 0.0855(9) Uani 1 1 d . .
O5 O 0.4753(5) 0.7173(2) 0.43820(16) 0.0938(11) Uani 1 1 d . .

loop_
_atom_site_aniso_label
_atom_site_aniso_U_11
_atom_site_aniso_U_22
_atom_site_aniso_U_33
_atom_site_aniso_U_23
_atom_site_aniso_U_13
_atom_site_aniso_U_12
Ag1 0.05185(15) 0.05300(14) 0.05142(14) 0.00839(9) -0.00567(10) -0.01040(10)
C1 0.0403(14) 0.0346(12) 0.0346(13) 0.0009(10) -0.0002(11) 0.0018(10)
C2 0.0292(13) 0.0368(12) 0.0368(13) -0.0020(10) 0.0008(10) 0.0040(10)
C3 0.0316(13) 0.0374(13) 0.0418(14) -0.0042(11) 0.0010(11) 0.0039(10)
C4 0.0434(16) 0.0467(15) 0.0507(16) 0.0036(13) 0.0033(13) -0.0010(12)
C5 0.0539(19) 0.0506(17) 0.072(2) 0.0082(15) 0.0108(17) -0.0011(14)
C6 0.0506(19) 0.0405(15) 0.091(3) -0.0090(16) 0.0115(18) -0.0069(13)
C7 0.0429(17) 0.0494(16) 0.071(2) -0.0189(15) 0.0045(15) -0.0044(13)
C8 0.0328(14) 0.0434(14) 0.0506(16) -0.0121(12) 0.0011(12) 0.0077(11)
C9 0.0360(15) 0.0601(17) 0.0429(15) -0.0142(13) -0.0056(12) 0.0052(13)
C10 0.0381(15) 0.0589(17) 0.0362(14) 0.0003(12) -0.0035(11) 0.0058(12)
C11 0.0416(15) 0.0395(13) 0.0474(15) -0.0014(11) 0.0013(12) 0.0048(11)
C12 0.0474(16) 0.0443(14) 0.0328(13) 0.0064(11) -0.0076(11) -0.0030(12)
C13 0.0436(15) 0.0434(14) 0.0412(14) 0.0054(11) -0.0104(12) 0.0012(11)
C14 0.071(2) 0.0431(15) 0.0456(16) -0.0051(12) 0.0119(15) 0.0022(14)
C15 0.0354(14) 0.0348(12) 0.0378(13) -0.0027(10) -0.0038(11) -0.0029(10)
C16 0.0442(15) 0.0366(13) 0.0344(13) -0.0014(10) 0.0028(11) -0.0018(11)
C17 0.0544(17) 0.0395(14) 0.0374(14) -0.0046(11) 0.0097(12) -0.0067(12)
C18 0.0513(19) 0.0617(19) 0.0448(16) -0.0077(13) 0.0040(14) -0.0102(14)
C19 0.067(2) 0.089(3) 0.055(2) -0.0088(18) 0.0036(17) -0.033(2)
C20 0.098(3) 0.084(3) 0.055(2) -0.0159(19) 0.010(2) -0.051(2)
C21 0.121(4) 0.0446(17) 0.055(2) -0.0054(15) 0.022(2) -0.027(2)
C22 0.076(2) 0.0398(15) 0.0445(16) -0.0036(12) 0.0149(15) -0.0109(14)
C23 0.092(3) 0.0376(15) 0.060(2) 0.0103(13) 0.0178(19) 0.0076(16)
C24 0.062(2) 0.0541(18) 0.0570(18) 0.0166(15) 0.0046(16) 0.0091(15)
N1 0.0385(12) 0.0368(11) 0.0350(11) -0.0003(8) -0.0028(9) 0.0017(9)
N2 0.0352(12) 0.0438(12) 0.0369(12) 0.0019(9) -0.0012(9) 0.0006(9)
N3 0.0450(13) 0.0347(11) 0.0375(12) 0.0011(9) -0.0012(10) 0.0004(9)
N4 0.0468(14) 0.0416(12) 0.0461(13) 0.0081(10) 0.0004(11) -0.0004(10)
O1 0.0547(13) 0.0575(12) 0.0570(13) -0.0204(10) -0.0078(11) 0.0163(10)
O2 0.0659(14) 0.0409(10) 0.0455(11) -0.0066(8) 0.0041(10) 0.0051(9)
N5 0.0533(16) 0.0481(13) 0.0458(15) 0.0056(11) -0.0052(12) -0.0010(11)
O3 0.098(2) 0.0756(16) 0.0550(15) 0.0177(13) -0.0183(15) -0.0060(15)
O4 0.115(3) 0.0871(19) 0.0543(16) 0.0003(13) 0.0031(16) 0.0402(18)
O5 0.104(3) 0.091(2) 0.087(2) 0.0113(16) 0.020(2) 0.0435(19)

loop_
_atom_type_symbol
_atom_type_description
_atom_type_scat_dispersion_real
_atom_type_scat_dispersion_imag
_atom_type_scat_source
C C 0.0181 0.0091 'International Tables Vol C Tables 4.2.6.8 and 6.1.1.4'
H H 0.0000 0.0000 'International Tables Vol C Tables 4.2.6.8 and 6.1.1.4'
Ag Ag 0.1306 4.2820 'International Tables Vol C Tables 4.2.6.8 and 6.1.1.4'
N N 0.0311 0.0180 'International Tables Vol C Tables 4.2.6.8 and 6.1.1.4'
O O 0.0492 0.0322 'International Tables Vol C Tables 4.2.6.8 and 6.1.1.4'

loop_
_geom_angle_atom_site_label_1
_geom_angle_atom_site_label_2
_geom_angle_atom_site_label_3
_geom_angle
N2 Ag1 N4 158.61(8)
O1 C1 N1 124.6(2)
O1 C1 C2 119.5(2)
N1 C1 C2 115.9(2)
N2 C2 C3 123.7(2)
N2 C2 C1 115.8(2)
C3 C2 C1 120.5(2)
C4 C3 C2 123.4(2)
C4 C3 C8 119.6(3)
C2 C3 C8 117.0(3)
C5 C4 C3 120.1(3)
C5 C4 H4 119.9
C3 C4 H4 119.9
C4 C5 C6 120.5(3)
C4 C5 H5 119.8
C6 C5 H5 119.8
C7 C6 C5 121.3(3)
C7 C6 H6 119.4
C5 C6 H6 119.4
C6 C7 C8 120.2(3)
C6 C7 H7 119.9
C8 C7 H7 119.9
C9 C8 C3 118.2(3)
C9 C8 C7 123.4(3)
C3 C8 C7 118.4(3)
C10 C9 C8 120.0(3)
C10 C9 H9 120.0
C8 C9 H9 120.0
C9 C10 N2 122.9(3)
C9 C10 H10 118.5
N2 C10 H10 118.5
N1 C11 H11A 109.5
N1 C11 H11B 109.5
H11A C11 H11B 109.5
N1 C11 H11C 109.5
H11A C11 H11C 109.5
H11B C11 H11C 109.5
N1 C12 C13 112.9(2)
N1 C12 H12A 109.0
C13 C12 H12A 109.0
N1 C12 H12B 109.0
C13 C12 H12B 109.0
H12A C12 H12B 107.8
N3 C13 C12 112.7(2)
N3 C13 H13A 109.1
C12 C13 H13A 109.1
N3 C13 H13B 109.1
C12 C13 H13B 109.1
H13A C13 H13B 107.8
N3 C14 H14A 109.5
N3 C14 H14B 109.5
H14A C14 H14B 109.5
N3 C14 H14C 109.5
H14A C14 H14C 109.5
H14B C14 H14C 109.5
O2 C15 N3 124.6(2)
O2 C15 C16 119.4(3)
N3 C15 C16 116.0(2)
N4 C16 C17 123.8(2)
N4 C16 C15 116.7(2)
C17 C16 C15 119.5(2)
C16 C17 C18 122.7(3)
C16 C17 C22 117.2(3)
C18 C17 C22 120.1(3)
C19 C18 C17 119.0(3)
C19 C18 H18 120.5
C17 C18 H18 120.5
C18 C19 C20 121.6(4)
C18 C19 H19 119.2
C20 C19 H19 119.2
C21 C20 C19 120.7(3)
C21 C20 H20 119.6
C19 C20 H20 119.6
C20 C21 C22 120.6(4)
C20 C21 H21 119.7
C22 C21 H21 119.7
C23 C22 C17 117.8(3)
C23 C22 C21 124.4(3)
C17 C22 C21 117.8(3)
C24 C23 C22 120.3(3)
C24 C23 H23 119.9
C22 C23 H23 119.9
C23 C24 N4 122.7(3)
C23 C24 H24 118.6
N4 C24 H24 118.6
C1 N1 C11 123.1(2)
C1 N1 C12 119.7(2)
C11 N1 C12 116.9(2)
C2 N2 C10 118.1(2)
C2 N2 Ag1 125.42(17)
C10 N2 Ag1 116.43(19)
C15 N3 C14 123.9(2)
C15 N3 C13 120.1(2)
C14 N3 C13 115.9(2)
C16 N4 C24 118.0(3)
C16 N4 Ag1 123.13(18)
C24 N4 Ag1 118.7(2)
O3 N5 O4 121.2(3)
O3 N5 O5 121.6(3)
O4 N5 O5 117.1(3)

loop_
_geom_bond_atom_site_label_1
_geom_bond_atom_site_label_2
_geom_bond_distance
Ag1 N2 2.169(2)
Ag1 N4 2.187(2)
C1 O1 1.215(3)
C1 N1 1.352(4)
C1 C2 1.520(4)
C2 N2 1.317(4)
C2 C3 1.416(4)
C3 C4 1.409(4)
C3 C8 1.424(4)
C4 C5 1.368(5)
C4 H4 0.9300
C5 C6 1.402(6)
C5 H5 0.9300
C6 C7 1.352(6)
C6 H6 0.9300
C7 C8 1.427(4)
C7 H7 0.9300
C8 C9 1.398(5)
C9 C10 1.353(5)
C9 H9 0.9300
C10 N2 1.371(4)
C10 H10 0.9300
C11 N1 1.458(4)
C11 H11A 0.9600
C11 H11B 0.9600
C11 H11C 0.9600
C12 N1 1.461(3)
C12 C13 1.517(4)
C12 H12A 0.9700
C12 H12B 0.9700
C13 N3 1.463(3)
C13 H13A 0.9700
C13 H13B 0.9700
C14 N3 1.457(4)
C14 H14A 0.9600
C14 H14B 0.9600
C14 H14C 0.9600
C15 O2 1.225(3)
C15 N3 1.339(4)
C15 C16 1.515(4)
C16 N4 1.320(4)
C16 C17 1.413(4)
C17 C18 1.416(5)
C17 C22 1.422(4)
C18 C19 1.367(5)
C18 H18 0.9300
C19 C20 1.389(7)
C19 H19 0.9300
C20 C21 1.358(7)
C20 H20 0.9300
C21 C22 1.427(5)
C21 H21 0.9300
C22 C23 1.400(6)
C23 C24 1.357(5)
C23 H23 0.9300
C24 N4 1.368(4)
C24 H24 0.9300
N5 O3 1.229(4)
N5 O4 1.231(4)
N5 O5 1.236(4)

loop_
_geom_torsion_atom_site_label_1
_geom_torsion_atom_site_label_2
_geom_torsion_atom_site_label_3
_geom_torsion_atom_site_label_4
_geom_torsion
O1 C1 C2 N2 77.7(4)
N1 C1 C2 N2 -102.5(3)
O1 C1 C2 C3 -101.2(3)
N1 C1 C2 C3 78.6(3)
N2 C2 C3 C4 -178.8(3)
C1 C2 C3 C4 0.1(4)
N2 C2 C3 C8 2.2(4)
C1 C2 C3 C8 -179.0(2)
C2 C3 C4 C5 -178.2(3)
C8 C3 C4 C5 0.9(4)
C3 C4 C5 C6 -1.4(5)
C4 C5 C6 C7 1.0(6)
C5 C6 C7 C8 -0.2(5)
C4 C3 C8 C9 -179.7(3)
C2 C3 C8 C9 -0.6(4)
C4 C3 C8 C7 0.0(4)
C2 C3 C8 C7 179.1(3)
C6 C7 C8 C9 179.4(3)
C6 C7 C8 C3 -0.3(4)
C3 C8 C9 C10 -1.4(4)
C7 C8 C9 C10 178.9(3)
C8 C9 C10 N2 2.2(5)
N1 C12 C13 N3 65.9(3)
O2 C15 C16 N4 83.0(4)
N3 C15 C16 N4 -98.9(3)
O2 C15 C16 C17 -96.7(3)
N3 C15 C16 C17 81.4(3)
N4 C16 C17 C18 -175.8(3)
C15 C16 C17 C18 3.9(4)
N4 C16 C17 C22 4.1(4)
C15 C16 C17 C22 -176.2(3)
C16 C17 C18 C19 -178.9(3)
C22 C17 C18 C19 1.2(5)
C17 C18 C19 C20 -0.2(6)
C18 C19 C20 C21 -0.3(6)
C19 C20 C21 C22 -0.1(6)
C16 C17 C22 C23 -2.4(4)
C18 C17 C22 C23 177.4(3)
C16 C17 C22 C21 178.5(3)
C18 C17 C22 C21 -1.6(5)
C20 C21 C22 C23 -177.9(4)
C20 C21 C22 C17 1.1(5)
C17 C22 C23 C24 -1.0(5)
C21 C22 C23 C24 178.0(4)
C22 C23 C24 N4 3.3(6)
O1 C1 N1 C11 -172.6(3)
C2 C1 N1 C11 7.6(4)
O1 C1 N1 C12 1.3(4)
C2 C1 N1 C12 -178.6(2)
C13 C12 N1 C1 -110.6(3)
C13 C12 N1 C11 63.7(3)
C3 C2 N2 C10 -1.5(4)
C1 C2 N2 C10 179.6(2)
C3 C2 N2 Ag1 177.74(19)
C1 C2 N2 Ag1 -1.1(3)
C9 C10 N2 C2 -0.7(4)
C9 C10 N2 Ag1 179.9(2)
O2 C15 N3 C14 -175.2(3)
C16 C15 N3 C14 6.8(4)
O2 C15 N3 C13 3.1(4)
C16 C15 N3 C13 -174.8(2)
C12 C13 N3 C15 -107.7(3)
C12 C13 N3 C14 70.8(3)
C17 C16 N4 C24 -2.0(5)
C15 C16 N4 C24 178.3(3)
C17 C16 N4 Ag1 173.3(2)
C15 C16 N4 Ag1 -6.4(4)
C23 C24 N4 C16 -1.8(5)
C23 C24 N4 Ag1 -177.3(3)
